data_2216224
loop_
_publ_author_name
'Tutughamiarso, Maya'
'Bolte, Michael'

_publ_section_title
;
 Dimethyl 3,4-dihydroxy-1<i>H</i>-pyrrole-2,5-dicarboxylate
;
_journal_coeditor_code AT2487
_journal_issue 12
_journal_name_full 'Acta Crystallographica Section E'
_journal_page_first o4742
_journal_page_last o4742
_journal_paper_doi 10.1107/S1600536807058424
_journal_volume 63
_journal_year 2007
_chemical_formula_iupac 'C8 H9 N O6'
_chemical_formula_moiety 'C8 H9 N O6'
_chemical_formula_sum 'C8 H9 N O6'
_chemical_formula_weight 215.16
_chemical_name_systematic
;
Dimethyl 3,4-dihydroxy-1<i>H</i>-pyrrole-2,5-dicarboxylate
;
_space_group_IT_number 14
_symmetry_cell_setting monoclinic
_symmetry_space_group_name_Hall '-P 2ybc'
_symmetry_space_group_name_H-M 'P 1 21/c 1'
_atom_sites_solution_hydrogens geom
_atom_sites_solution_primary direct
_atom_sites_solution_secondary difmap
_audit_creation_method SHELXL-97
_cell_angle_alpha 90.00
_cell_angle_beta 96.080(9)
_cell_angle_gamma 90.00
_cell_formula_units_Z 4
_cell_length_a 10.1782(10)
_cell_length_b 12.4456(8)
_cell_length_c 7.1922(8)
_cell_measurement_reflns_used 11682
_cell_measurement_temperature 173(2)
_cell_measurement_theta_max 25.86
_cell_measurement_theta_min 3.3
_cell_volume 905.94(15)
_computing_cell_refinement 'X-Area (Stoe & Cie, 2001)'
_computing_data_collection 'X-Area (Stoe & Cie, 2001)'
_computing_data_reduction 'X-Area (Stoe & Cie, 2001)'
_computing_molecular_graphics 'XP in SHELXTL-Plus (Sheldrick, 1991)'
_computing_publication_material 'SHELXL97 (Sheldrick, 1997)'
_computing_structure_refinement 'SHELXL97 (Sheldrick, 1997)'
_computing_structure_solution 'SHELXS97 (Sheldrick, 1990)'
_diffrn_ambient_temperature 173(2)
_diffrn_measured_fraction_theta_full 0.998
_diffrn_measured_fraction_theta_max 0.988
_diffrn_measurement_device_type 'STOE IPDS II two-circle-diffractometer'
_diffrn_measurement_method \w
_diffrn_radiation_monochromator graphite
_diffrn_radiation_source 'fine-focus sealed tube'
_diffrn_radiation_type MoK\a
_diffrn_radiation_wavelength 0.71073
_diffrn_reflns_av_R_equivalents 0.1000
_diffrn_reflns_av_sigmaI/netI 0.0454
_diffrn_reflns_limit_h_max 12
_diffrn_reflns_limit_h_min -12
_diffrn_reflns_limit_k_max 15
_diffrn_reflns_limit_k_min -14
_diffrn_reflns_limit_l_max 8
_diffrn_reflns_limit_l_min -8
_diffrn_reflns_number 12133
_diffrn_reflns_theta_full 25.00
_diffrn_reflns_theta_max 25.64
_diffrn_reflns_theta_min 3.27
_diffrn_standards_number 0
_exptl_absorpt_coefficient_mu 0.138
_exptl_absorpt_correction_T_max 0.9469
_exptl_absorpt_correction_T_min 0.9293
_exptl_absorpt_correction_type multi-scan
_exptl_absorpt_process_details '(MULABS; Spek, 2003; Blessing, 1995)'
_exptl_crystal_colour yellow
_exptl_crystal_density_diffrn 1.578
_exptl_crystal_density_method 'not measured'
_exptl_crystal_description block
_exptl_crystal_F_000 448
_exptl_crystal_size_max 0.54
_exptl_crystal_size_mid 0.42
_exptl_crystal_size_min 0.40
_refine_diff_density_max 0.225
_refine_diff_density_min -0.260
_refine_ls_extinction_method none
_refine_ls_goodness_of_fit_ref 1.025
_refine_ls_hydrogen_treatment mixed
_refine_ls_matrix_type full
_refine_ls_number_parameters 150
_refine_ls_number_reflns 1697
_refine_ls_number_restraints 0
_refine_ls_restrained_S_all 1.025
_refine_ls_R_factor_all 0.0479
_refine_ls_R_factor_gt 0.0392
_refine_ls_shift/su_max 0.000
_refine_ls_shift/su_mean 0.000
_refine_ls_structure_factor_coef Fsqd
_refine_ls_weighting_details 'calc w=1/[\s^2^(Fo^2^)+(0.0741P)^2^+0.0213P] where P=(Fo^2^+2Fc^2^)/3'
_refine_ls_weighting_scheme calc
_refine_ls_wR_factor_gt 0.1022
_refine_ls_wR_factor_ref 0.1080
_reflns_number_gt 1438
_reflns_number_total 1697
_reflns_threshold_expression I>2\s(I)
_cod_data_source_file at2487.cif
_cod_data_source_block I
_cod_original_sg_symbol_H-M 'P 21/c'
_cod_database_code 2216224
_cod_database_fobs_code 2216224

loop_
_symmetry_equiv_pos_as_xyz
'x, y, z'
'-x, y+1/2, -z+1/2'
'-x, -y, -z'
'x, -y-1/2, z-1/2'

loop_
_atom_site_type_symbol
_atom_site_label
_atom_site_fract_x
_atom_site_fract_y
_atom_site_fract_z
_atom_site_U_iso_or_equiv
_atom_site_adp_type
_atom_site_calc_flag
_atom_site_refinement_flags
_atom_site_occupancy
N N1 0.45309(13) 0.36410(11) 0.28286(19) 0.0289(3) Uani d . 1
H H1 0.468(2) 0.292(2) 0.283(3) 0.049(6) Uiso d . 1
C C2 0.34066(15) 0.41261(12) 0.3319(2) 0.0266(4) Uani d . 1
C C3 0.35706(15) 0.52401(12) 0.3153(2) 0.0267(3) Uani d . 1
C C4 0.48165(15) 0.54066(12) 0.2528(2) 0.0263(4) Uani d . 1
C C5 0.53931(15) 0.44033(13) 0.2341(2) 0.0271(4) Uani d . 1
C C21 0.23610(15) 0.34484(12) 0.3917(2) 0.0265(3) Uani d . 1
C C22 0.02535(17) 0.33844(15) 0.5018(3) 0.0363(4) Uani d . 1
H H22A -0.0112 0.2885 0.4044 0.054 Uiso calc R 1
H H22B -0.0445 0.3868 0.5351 0.054 Uiso calc R 1
H H22C 0.0609 0.2978 0.6126 0.054 Uiso calc R 1
O O21 0.24307(11) 0.24696(8) 0.40263(18) 0.0342(3) Uani d . 1
O O22 0.13041(11) 0.40103(9) 0.43276(17) 0.0321(3) Uani d . 1
O O31 0.26669(11) 0.59955(9) 0.35335(18) 0.0339(3) Uani d . 1
H H31 0.303(3) 0.669(2) 0.335(4) 0.074(8) Uiso d . 1
O O41 0.53217(12) 0.63930(9) 0.21922(18) 0.0335(3) Uani d . 1
H H41 0.614(3) 0.633(2) 0.185(4) 0.060(7) Uiso d . 1
C C51 0.66822(16) 0.41271(12) 0.1787(2) 0.0279(4) Uani d . 1
C C52 0.86421(16) 0.49092(15) 0.0833(3) 0.0353(4) Uani d . 1
H H52A 0.9264 0.4646 0.1866 0.053 Uiso calc R 1
H H52B 0.8945 0.5606 0.0408 0.053 Uiso calc R 1
H H52C 0.8595 0.4394 -0.0203 0.053 Uiso calc R 1
O O51 0.71173(12) 0.32209(10) 0.16192(19) 0.0381(3) Uani d . 1
O O52 0.73483(10) 0.50292(9) 0.14626(16) 0.0313(3) Uani d . 1

loop_
_atom_site_aniso_label
_atom_site_aniso_U_11
_atom_site_aniso_U_22
_atom_site_aniso_U_33
_atom_site_aniso_U_12
_atom_site_aniso_U_13
_atom_site_aniso_U_23
N1 0.0264(7) 0.0172(7) 0.0447(8) -0.0005(5) 0.0106(6) -0.0007(5)
C2 0.0250(7) 0.0200(8) 0.0357(8) 0.0001(6) 0.0074(6) -0.0008(6)
C3 0.0258(7) 0.0190(7) 0.0359(8) 0.0012(6) 0.0064(6) -0.0003(6)
C4 0.0280(8) 0.0175(8) 0.0342(8) -0.0016(5) 0.0068(6) 0.0005(6)
C5 0.0262(7) 0.0199(7) 0.0364(8) -0.0007(6) 0.0085(6) -0.0006(6)
C21 0.0247(8) 0.0227(8) 0.0325(8) 0.0001(6) 0.0052(6) -0.0010(6)
C22 0.0284(8) 0.0327(9) 0.0504(10) -0.0007(7) 0.0157(7) 0.0042(7)
O21 0.0311(6) 0.0195(6) 0.0541(7) -0.0007(5) 0.0139(5) 0.0007(5)
O22 0.0262(6) 0.0235(6) 0.0485(7) 0.0004(4) 0.0131(5) 0.0019(5)
O31 0.0286(6) 0.0186(6) 0.0568(8) 0.0014(4) 0.0152(5) -0.0005(5)
O41 0.0296(6) 0.0168(6) 0.0566(7) -0.0015(4) 0.0165(5) 0.0012(5)
C51 0.0275(7) 0.0199(8) 0.0372(8) -0.0003(6) 0.0070(6) -0.0010(6)
C52 0.0239(8) 0.0329(9) 0.0509(10) -0.0009(6) 0.0121(7) 0.0023(7)
O51 0.0334(6) 0.0219(6) 0.0615(8) 0.0030(5) 0.0161(5) -0.0013(5)
O52 0.0257(6) 0.0216(6) 0.0483(7) -0.0008(4) 0.0126(5) 0.0009(4)

loop_
_atom_type_symbol
_atom_type_description
_atom_type_scat_dispersion_real
_atom_type_scat_dispersion_imag
_atom_type_scat_source
C C 0.0033 0.0016 'International Tables Vol C Tables 4.2.6.8 and 6.1.1.4'
H H 0.0000 0.0000 'International Tables Vol C Tables 4.2.6.8 and 6.1.1.4'
N N 0.0061 0.0033 'International Tables Vol C Tables 4.2.6.8 and 6.1.1.4'
O O 0.0106 0.0060 'International Tables Vol C Tables 4.2.6.8 and 6.1.1.4'

loop_
_geom_angle_atom_site_label_1
_geom_angle_atom_site_label_2
_geom_angle_atom_site_label_3
_geom_angle
C5 N1 C2 109.69(13)
C5 N1 H1 124.8(16)
C2 N1 H1 125.5(16)
N1 C2 C3 107.62(13)
N1 C2 C21 118.41(14)
C3 C2 C21 133.94(14)
O31 C3 C2 125.13(14)
O31 C3 C4 127.85(14)
C2 C3 C4 107.02(13)
O41 C4 C5 128.33(14)
O41 C4 C3 124.06(13)
C5 C4 C3 107.61(13)
N1 C5 C4 108.06(14)
N1 C5 C51 122.06(14)
C4 C5 C51 129.87(14)
O21 C21 O22 123.21(14)
O21 C21 C2 123.80(14)
O22 C21 C2 112.99(13)
O22 C22 H22A 109.5
O22 C22 H22B 109.5
H22A C22 H22B 109.5
O22 C22 H22C 109.5
H22A C22 H22C 109.5
H22B C22 H22C 109.5
C21 O22 C22 115.60(13)
C3 O31 H31 108.3(19)
C4 O41 H41 110.2(17)
O51 C51 O52 123.96(15)
O51 C51 C5 126.35(14)
O52 C51 C5 109.68(13)
O52 C52 H52A 109.5
O52 C52 H52B 109.5
H52A C52 H52B 109.5
O52 C52 H52C 109.5
H52A C52 H52C 109.5
H52B C52 H52C 109.5
C51 O52 C52 117.46(12)

loop_
_geom_bond_atom_site_label_1
_geom_bond_atom_site_label_2
_geom_bond_distance
N1 C5 1.363(2)
N1 C2 1.373(2)
N1 H1 0.91(2)
C2 C3 1.403(2)
C2 C21 1.458(2)
C3 O31 1.3632(19)
C3 C4 1.405(2)
C4 O41 1.3623(18)
C4 C5 1.392(2)
C5 C51 1.452(2)
C21 O21 1.2222(19)
C21 O22 1.3419(19)
C22 O22 1.4523(19)
C22 H22A 0.9800
C22 H22B 0.9800
C22 H22C 0.9800
O31 H31 0.95(3)
O41 H41 0.90(3)
C51 O51 1.222(2)
C51 O52 1.3446(19)
C52 O52 1.4450(19)
C52 H52A 0.9800
C52 H52B 0.9800
C52 H52C 0.9800

loop_
_geom_hbond_atom_site_label_D
_geom_hbond_atom_site_label_H
_geom_hbond_atom_site_label_A
_geom_hbond_site_symmetry_A
_geom_hbond_distance_DH
_geom_hbond_distance_HA
_geom_hbond_distance_DA
_geom_hbond_angle_DHA
N1 H1 O41 2_645 0.91(2) 1.90(3) 2.8019(18) 170(2)
O31 H31 O51 2_655 0.95(3) 1.91(3) 2.7815(17) 150(3)
O41 H41 O52 . 0.90(3) 2.07(3) 2.7641(16) 134(2)
O41 H41 O21 2_655 0.90(3) 2.17(3) 2.8672(16) 134(2)

loop_
_geom_torsion_atom_site_label_1
_geom_torsion_atom_site_label_2
_geom_torsion_atom_site_label_3
_geom_torsion_atom_site_label_4
_geom_torsion
C5 N1 C2 C3 -0.61(18)
C5 N1 C2 C21 -179.10(14)
N1 C2 C3 O31 -179.49(14)
C21 C2 C3 O31 -1.3(3)
N1 C2 C3 C4 0.72(18)
C21 C2 C3 C4 178.87(17)
O31 C3 C4 O41 -0.2(3)
C2 C3 C4 O41 179.63(14)
O31 C3 C4 C5 179.65(15)
C2 C3 C4 C5 -0.56(18)
C2 N1 C5 C4 0.26(18)
C2 N1 C5 C51 178.89(15)
O41 C4 C5 N1 180.00(15)
C3 C4 C5 N1 0.19(18)
O41 C4 C5 C51 1.5(3)
C3 C4 C5 C51 -178.30(16)
N1 C2 C21 O21 0.8(2)
C3 C2 C21 O21 -177.24(17)
N1 C2 C21 O22 -178.86(13)
C3 C2 C21 O22 3.1(3)
O21 C21 O22 C22 3.2(2)
C2 C21 O22 C22 -177.18(14)
N1 C5 C51 O51 3.1(3)
C4 C5 C51 O51 -178.56(17)
N1 C5 C51 O52 -177.28(14)
C4 C5 C51 O52 1.0(2)
O51 C51 O52 C52 1.6(2)
C5 C51 O52 C52 -177.98(13)

loop_
_cod_related_entry_id
_cod_related_entry_database
_cod_related_entry_code
1 ChemSpider 17922531
